data_7118604
loop_
_publ_author_name
'Itazaki, Masumi'
'Katsube, Shinya'
'Kamitani, Masahiro'
'Nakazawa, Hiroshi'

_publ_section_title
;
 Synthesis of vinylphosphines and unsymmetric diphosphines: iron-catalyzed
 selective hydrophosphination reaction of alkynes and vinylphosphines with
 secondary phosphines.
;
_journal_issue 15
_journal_name_full 'Chemical communications (Cambridge, England)'
_journal_page_first 3163
_journal_page_last 3166
_journal_paper_doi 10.1039/c5cc10185a
_journal_volume 52
_journal_year 2016
_chemical_formula_moiety 'C17 H23 Fe N O'
_chemical_formula_sum 'C17 H23 Fe N O'
_chemical_formula_weight 313.21
_space_group_IT_number 11
_symmetry_cell_setting monoclinic
_symmetry_Int_Tables_number 11
_symmetry_space_group_name_Hall '-P 2yb'
_symmetry_space_group_name_H-M 'P 1 21/m 1'
_audit_update_record
;
2015-12-10 deposited with the CCDC.
2016-01-14 downloaded from the CCDC.
;
_cell_angle_alpha 90.00
_cell_angle_beta 112.353(4)
_cell_angle_gamma 90.00
_cell_formula_units_Z 2
_cell_length_a 7.4495(18)
_cell_length_b 13.489(3)
_cell_length_c 8.484(2)
_cell_measurement_reflns_used 3425
_cell_measurement_temperature 200(2)
_cell_measurement_theta_max 27.4835
_cell_measurement_theta_min 4.5292
_cell_volume 788.5(3)
_computing_cell_refinement 'CrystalClear (Rigaku, 2001)'
_computing_data_collection 'CrystalClear (Rigaku, 2001)'
_computing_data_reduction 'CrystalClear (Rigaku, 2001)'
_computing_molecular_graphics 'Ortep-3 for Windows (Farrugia, 1997)'
_computing_publication_material SHELXL97
_computing_structure_refinement 'SHELXL-97 (Sheldrick, 1997)'
_computing_structure_solution 'SIR97 (Altomare <i>et al.</i>,  1999)'
_diffrn_ambient_temperature 200(2)
_diffrn_detector_area_resol_mean 14.6199
_diffrn_measured_fraction_theta_full 0.983
_diffrn_measured_fraction_theta_max 0.983
_diffrn_measurement_details
;
scan:
    Number of images: 360
               Slice: -80.0000 - 100.0000
         Image width: 0.5000
            Exp time: 5.0000
       Rotation axis: Phi
               Omega: 0.0000
                 Chi: 0.0000
                 Phi: 0.0000
                 XTD: 35.2158
              2theta: 9.8140
scan:
    Number of images: 100
               Slice: -30.0000 - 20.0000
         Image width: 0.5000
            Exp time: 5.0000
       Rotation axis: Omega
               Omega: 0.0000
                 Chi: 90.0000
                 Phi: 0.0000
                 XTD: 35.2158
              2theta: 9.8140
scan:
    Number of images: 100
               Slice: -30.0000 - 20.0000
         Image width: 0.5000
            Exp time: 5.0000
       Rotation axis: Omega
               Omega: 0.0000
                 Chi: 90.0000
                 Phi: 90.0000
                 XTD: 35.2158
              2theta: 9.8140
scan:
    Number of images: 100
               Slice: -30.0000 - 20.0000
         Image width: 0.5000
            Exp time: 5.0000
       Rotation axis: Omega
               Omega: 0.0000
                 Chi: 90.0000
                 Phi: 180.0000
                 XTD: 35.2158
              2theta: 9.8140

;
_diffrn_measurement_device 'Mercury CCD (2x2 bin mode)'
_diffrn_measurement_device_details 'AFC7: Eulerian 3-circle'
_diffrn_measurement_device_type 'Rigaku/MSC Mercury CCD'
_diffrn_measurement_method '\w or \f'
_diffrn_radiation_detector CCD
_diffrn_radiation_monochromator 'Graphite Monochromator'
_diffrn_radiation_source 'Rotating Anode'
_diffrn_radiation_type MoK\a
_diffrn_radiation_wavelength 0.71070
_diffrn_reflns_av_R_equivalents 0.0398
_diffrn_reflns_av_sigmaI/netI 0.0350
_diffrn_reflns_limit_h_max 9
_diffrn_reflns_limit_h_min -7
_diffrn_reflns_limit_k_max 17
_diffrn_reflns_limit_k_min -14
_diffrn_reflns_limit_l_max 10
_diffrn_reflns_limit_l_min -11
_diffrn_reflns_number 7239
_diffrn_reflns_reduction_process 'Lp corrections applied'
_diffrn_reflns_theta_full 27.47
_diffrn_reflns_theta_max 27.47
_diffrn_reflns_theta_min 4.86
_diffrn_source_current 200.0000
_diffrn_source_power 10.0000
_diffrn_source_voltage 50.0000
_exptl_absorpt_coefficient_mu 0.952
_exptl_absorpt_correction_T_max 0.9629
_exptl_absorpt_correction_T_min 0.7020
_exptl_absorpt_correction_type multi-scan
_exptl_absorpt_process_details '(Jacobson, 1998)'
_exptl_crystal_colour Red
_exptl_crystal_density_diffrn 1.319
_exptl_crystal_density_method 'not measured'
_exptl_crystal_description Platelet
_exptl_crystal_F_000 332
_exptl_crystal_preparation 'mounted on the CryoLoop with Palaton oil and placed in N2 stream at 200(2) K'
_exptl_crystal_size_max 0.40
_exptl_crystal_size_mid 0.20
_exptl_crystal_size_min 0.04
_refine_diff_density_max 0.373
_refine_diff_density_min -0.375
_refine_diff_density_rms 0.053
_refine_ls_extinction_method none
_refine_ls_goodness_of_fit_ref 1.128
_refine_ls_hydrogen_treatment constr
_refine_ls_matrix_type full
_refine_ls_number_parameters 106
_refine_ls_number_reflns 1846
_refine_ls_number_restraints 0
_refine_ls_restrained_S_all 1.128
_refine_ls_R_factor_all 0.0427
_refine_ls_R_factor_gt 0.0390
_refine_ls_shift/su_max 0.000
_refine_ls_shift/su_mean 0.000
_refine_ls_structure_factor_coef Fsqd
_refine_ls_weighting_details 'calc w=1/[\s^2^(Fo^2^)+(0.0393P)^2^+0.4132P] where P=(Fo^2^+2Fc^2^)/3'
_refine_ls_weighting_scheme calc
_refine_ls_wR_factor_gt 0.0923
_refine_ls_wR_factor_ref 0.0939
_reflns_number_gt 1759
_reflns_number_total 1846
_reflns_threshold_expression >2sigma(I)
_cod_data_source_file c5cc10185a2.cif
_cod_data_source_block KSY-105
_cod_depositor_comments
;
The following automatic conversions were performed:

'_exptl_absorpt_correction_type' value 'Multi-scan' changed to
'multi-scan' according to
/usr/data/users/saulius/crontab/automatic-downloads/rss-feeds/RSC/lib/dictionaries/cif_core.dic
dictionary named 'cif_core.dic' version 2.4.2 from 2011-04-26.

Automatic conversion script
Id: cif_fix_values 4268 2015-11-12 08:31:59Z antanas 

 Adding full bibliography for 7118599--7118607.cif.
;
_cod_original_sg_symbol_H-M P21/m
_cod_database_code 7118604

loop_
_symmetry_equiv_pos_as_xyz
'x, y, z'
'-x, y+1/2, -z'
'-x, -y, -z'
'x, -y-1/2, z'

loop_
_atom_site_label
_atom_site_type_symbol
_atom_site_fract_x
_atom_site_fract_y
_atom_site_fract_z
_atom_site_U_iso_or_equiv
_atom_site_adp_type
_atom_site_occupancy
_atom_site_symmetry_multiplicity
_atom_site_calc_flag
_atom_site_refinement_flags
_atom_site_disorder_assembly
_atom_site_disorder_group
C1 C 0.8654(3) 0.19731(14) 0.8542(2) 0.0276(4) Uani 1 1 d . . .
C2 C 0.8925(3) 0.16411(15) 0.7047(3) 0.0316(4) Uani 1 1 d . . .
C3 C 0.9118(4) 0.2500 0.6145(4) 0.0340(6) Uani 1 2 d S . .
C4 C 0.8566(3) 0.13376(17) 0.9955(3) 0.0417(5) Uani 1 1 d . . .
H4A H 0.9853 0.1309 1.0875 0.063 Uiso 1 1 calc R . .
H4B H 0.8153 0.0667 0.9524 0.063 Uiso 1 1 calc R . .
H4C H 0.7634 0.1620 1.0391 0.063 Uiso 1 1 calc R . .
C5 C 0.9140(4) 0.05866(18) 0.6594(3) 0.0514(6) Uani 1 1 d . . .
H5A H 0.8667 0.0520 0.5352 0.077 Uiso 1 1 calc R . .
H5B H 0.8383 0.0154 0.7037 0.077 Uiso 1 1 calc R . .
H5C H 1.0511 0.0396 0.7097 0.077 Uiso 1 1 calc R . .
C6 C 0.9470(5) 0.2500 0.4522(4) 0.0566(10) Uani 1 2 d S . .
H6A H 1.0829 0.2330 0.4767 0.085 Uiso 0.50 1 calc PR . .
H6B H 0.9191 0.3160 0.4001 0.085 Uiso 0.50 1 calc PR . .
H6C H 0.8622 0.2010 0.3735 0.085 Uiso 0.50 1 calc PR . .
Fe1 Fe 0.63548(5) 0.2500 0.64078(5) 0.02487(14) Uani 1 2 d S . .
C7 C 0.4753(3) 0.1490(2) 0.6660(3) 0.0466(6) Uani 0.50 1 d P A 1
O1 O 0.3981(5) 0.0969(3) 0.7069(5) 0.0499(8) Uani 0.50 1 d P A 1
C8 C 0.4753(3) 0.1490(2) 0.6660(3) 0.0466(6) Uani 0.50 1 d P A 2
H8A H 0.5307 0.0843 0.6572 0.070 Uiso 0.50 1 calc PR A 2
H8B H 0.3456 0.1550 0.5763 0.070 Uiso 0.50 1 calc PR A 2
H8C H 0.4660 0.1549 0.7778 0.070 Uiso 0.50 1 calc PR A 2
N1 N 0.5057(3) 0.2500 0.3879(3) 0.0305(5) Uani 1 2 d S . .
C9 C 0.4693(3) 0.16518(17) 0.2977(3) 0.0418(5) Uani 1 1 d . . .
H9A H 0.4950 0.1040 0.3578 0.050 Uiso 1 1 calc R A .
C10 C 0.3963(4) 0.1630(2) 0.1220(3) 0.0532(6) Uani 1 1 d . A .
H10A H 0.3726 0.1013 0.0636 0.064 Uiso 1 1 calc R . .
C11 C 0.3579(5) 0.2500 0.0319(5) 0.0544(9) Uani 1 2 d S . .
H11A H 0.3063 0.2500 -0.0892 0.065 Uiso 1 2 calc SR A .

loop_
_atom_site_aniso_label
_atom_site_aniso_U_11
_atom_site_aniso_U_22
_atom_site_aniso_U_33
_atom_site_aniso_U_23
_atom_site_aniso_U_13
_atom_site_aniso_U_12
C1 0.0238(9) 0.0318(10) 0.0241(9) 0.0024(7) 0.0058(7) 0.0023(7)
C2 0.0244(9) 0.0381(10) 0.0288(10) -0.0032(8) 0.0061(7) 0.0062(7)
C3 0.0208(13) 0.0558(17) 0.0253(14) 0.000 0.0086(11) 0.000
C4 0.0427(12) 0.0451(12) 0.0341(12) 0.0125(9) 0.0109(10) 0.0017(9)
C5 0.0446(13) 0.0481(13) 0.0550(15) -0.0145(11) 0.0116(11) 0.0154(10)
C6 0.0315(17) 0.111(3) 0.0300(17) 0.000 0.0143(14) 0.000
Fe1 0.0223(2) 0.0267(2) 0.0242(2) 0.000 0.00718(15) 0.000
C7 0.0369(12) 0.0643(15) 0.0397(13) 0.0093(11) 0.0160(10) 0.0122(11)
O1 0.0469(19) 0.0507(19) 0.056(2) 0.0040(15) 0.0237(17) -0.0201(15)
C8 0.0369(12) 0.0643(15) 0.0397(13) 0.0093(11) 0.0160(10) 0.0122(11)
N1 0.0242(11) 0.0375(12) 0.0277(12) 0.000 0.0075(9) 0.000
C9 0.0408(12) 0.0469(12) 0.0353(12) -0.0066(9) 0.0118(10) -0.0121(9)
C10 0.0468(14) 0.0740(17) 0.0392(13) -0.0182(12) 0.0167(11) -0.0229(12)
C11 0.0315(17) 0.099(3) 0.0302(17) 0.000 0.0086(13) 0.000

loop_
_atom_type_symbol
_atom_type_description
_atom_type_scat_dispersion_real
_atom_type_scat_dispersion_imag
_atom_type_scat_source
C C 0.0033 0.0016 'International Tables Vol C Tables 4.2.6.8 and 6.1.1.4'
H H 0.0000 0.0000 'International Tables Vol C Tables 4.2.6.8 and 6.1.1.4'
N N 0.0061 0.0033 'International Tables Vol C Tables 4.2.6.8 and 6.1.1.4'
O O 0.0106 0.0060 'International Tables Vol C Tables 4.2.6.8 and 6.1.1.4'
Fe Fe 0.3463 0.8444 'International Tables Vol C Tables 4.2.6.8 and 6.1.1.4'

loop_
_geom_angle_atom_site_label_1
_geom_angle_atom_site_label_2
_geom_angle_atom_site_label_3
_geom_angle
_geom_angle_site_symmetry_1
_geom_angle_site_symmetry_3
C1 C1 C2 108.26(11) 4_565 .
C1 C1 C4 124.98(12) 4_565 .
C2 C1 C4 126.55(18) . .
C1 C1 Fe1 70.10(5) 4_565 .
C2 C1 Fe1 71.53(10) . .
C4 C1 Fe1 128.21(14) . .
C3 C2 C1 107.38(18) . .
C3 C2 C5 126.3(2) . .
C1 C2 C5 126.2(2) . .
C3 C2 Fe1 71.64(13) . .
C1 C2 Fe1 68.80(10) . .
C5 C2 Fe1 128.80(15) . .
C2 C3 C2 108.7(2) 4_565 .
C2 C3 C6 125.65(12) 4_565 .
C2 C3 C6 125.65(12) . .
C2 C3 Fe1 69.42(13) 4_565 .
C2 C3 Fe1 69.42(13) . .
C6 C3 Fe1 127.2(2) . .
C1 C4 H4A 109.5 . .
C1 C4 H4B 109.5 . .
H4A C4 H4B 109.5 . .
C1 C4 H4C 109.5 . .
H4A C4 H4C 109.5 . .
H4B C4 H4C 109.5 . .
C2 C5 H5A 109.5 . .
C2 C5 H5B 109.5 . .
H5A C5 H5B 109.5 . .
C2 C5 H5C 109.5 . .
H5A C5 H5C 109.5 . .
H5B C5 H5C 109.5 . .
C3 C6 H6A 109.5 . .
C3 C6 H6B 109.5 . .
H6A C6 H6B 109.5 . .
C3 C6 H6C 109.5 . .
H6A C6 H6C 109.5 . .
H6B C6 H6C 109.5 . .
C8 Fe1 C7 0.00(15) 4_565 4_565
C8 Fe1 C7 93.13(15) 4_565 .
C7 Fe1 C7 93.13(15) 4_565 .
C8 Fe1 N1 93.08(9) 4_565 .
C7 Fe1 N1 93.08(9) 4_565 .
C7 Fe1 N1 93.08(9) . .
C8 Fe1 C1 90.09(9) 4_565 4_565
C7 Fe1 C1 90.09(9) 4_565 4_565
C7 Fe1 C1 119.73(9) . 4_565
N1 Fe1 C1 146.83(7) . 4_565
C8 Fe1 C1 119.73(9) 4_565 .
C7 Fe1 C1 119.73(9) 4_565 .
C7 Fe1 C1 90.09(9) . .
N1 Fe1 C1 146.83(7) . .
C1 Fe1 C1 39.80(10) 4_565 .
C8 Fe1 C2 97.20(9) 4_565 4_565
C7 Fe1 C2 97.20(9) 4_565 4_565
C7 Fe1 C2 156.56(9) . 4_565
N1 Fe1 C2 107.24(8) . 4_565
C1 Fe1 C2 39.68(7) 4_565 4_565
C1 Fe1 C2 66.53(8) . 4_565
C8 Fe1 C2 156.57(9) 4_565 .
C7 Fe1 C2 156.57(9) 4_565 .
C7 Fe1 C2 97.20(9) . .
N1 Fe1 C2 107.24(8) . .
C1 Fe1 C2 66.53(7) 4_565 .
C1 Fe1 C2 39.68(7) . .
C2 Fe1 C2 66.11(11) 4_565 .
C8 Fe1 C3 133.34(7) 4_565 .
C7 Fe1 C3 133.34(7) 4_565 .
C7 Fe1 C3 133.34(7) . .
N1 Fe1 C3 88.85(10) . .
C1 Fe1 C3 65.70(9) 4_565 .
C1 Fe1 C3 65.70(9) . .
C2 Fe1 C3 38.93(7) 4_565 .
C2 Fe1 C3 38.93(7) . .
O1 C7 Fe1 168.1(3) . .
C9 N1 C9 116.5(3) 4_565 .
C9 N1 Fe1 121.54(13) 4_565 .
C9 N1 Fe1 121.54(13) . .
N1 C9 C10 122.9(2) . .
N1 C9 H9A 118.5 . .
C10 C9 H9A 118.5 . .
C11 C10 C9 119.9(3) . .
C11 C10 H10A 120.1 . .
C9 C10 H10A 120.1 . .
C10 C11 C10 117.8(3) 4_565 .
C10 C11 H11A 121.1 4_565 .
C10 C11 H11A 121.1 . .

loop_
_geom_bond_atom_site_label_1
_geom_bond_atom_site_label_2
_geom_bond_distance
_geom_bond_site_symmetry_2
C1 C1 1.421(4) 4_565
C1 C2 1.430(3) .
C1 C4 1.495(3) .
C1 Fe1 2.0879(18) .
C2 C3 1.426(3) .
C2 C5 1.498(3) .
C2 Fe1 2.1241(19) .
C3 C2 1.426(3) 4_565
C3 C6 1.496(4) .
C3 Fe1 2.153(3) .
C4 H4A 0.9800 .
C4 H4B 0.9800 .
C4 H4C 0.9800 .
C5 H5A 0.9800 .
C5 H5B 0.9800 .
C5 H5C 0.9800 .
C6 H6A 0.9800 .
C6 H6B 0.9800 .
C6 H6C 0.9800 .
Fe1 C8 1.876(3) 4_565
Fe1 C7 1.876(3) 4_565
Fe1 C7 1.876(3) .
Fe1 N1 1.990(2) .
Fe1 C1 2.0878(18) 4_565
Fe1 C2 2.1241(19) 4_565
C7 O1 1.048(4) .
N1 C9 1.345(3) 4_565
N1 C9 1.345(3) .
C9 C10 1.379(3) .
C9 H9A 0.9500 .
C10 C11 1.370(3) .
C10 H10A 0.9500 .
C11 C10 1.370(3) 4_565
C11 H11A 0.9500 .

loop_
_geom_torsion_atom_site_label_1
_geom_torsion_atom_site_label_2
_geom_torsion_atom_site_label_3
_geom_torsion_atom_site_label_4
_geom_torsion
_geom_torsion_site_symmetry_1
_geom_torsion_site_symmetry_4
C1 C1 C2 C3 0.83(18) 4_565 .
C4 C1 C2 C3 -174.0(2) . .
Fe1 C1 C2 C3 61.61(15) . .
C1 C1 C2 C5 175.92(18) 4_565 .
C4 C1 C2 C5 1.0(3) . .
Fe1 C1 C2 C5 -123.3(2) . .
C1 C1 C2 Fe1 -60.78(5) 4_565 .
C4 C1 C2 Fe1 124.34(19) . .
C1 C2 C3 C2 -1.4(3) . 4_565
C5 C2 C3 C2 -176.44(15) . 4_565
Fe1 C2 C3 C2 58.44(18) . 4_565
C1 C2 C3 C6 178.5(3) . .
C5 C2 C3 C6 3.4(4) . .
Fe1 C2 C3 C6 -121.7(3) . .
C1 C2 C3 Fe1 -59.79(13) . .
C5 C2 C3 Fe1 125.1(2) . .
C1 C1 Fe1 C8 -46.95(9) 4_565 4_565
C2 C1 Fe1 C8 -165.13(13) . 4_565
C4 C1 Fe1 C8 72.5(2) . 4_565
C1 C1 Fe1 C7 -46.95(9) 4_565 4_565
C2 C1 Fe1 C7 -165.13(13) . 4_565
C4 C1 Fe1 C7 72.5(2) . 4_565
C1 C1 Fe1 C7 -140.61(8) 4_565 .
C2 C1 Fe1 C7 101.22(13) . .
C4 C1 Fe1 C7 -21.20(19) . .
C1 C1 Fe1 N1 123.62(12) 4_565 .
C2 C1 Fe1 N1 5.45(18) . .
C4 C1 Fe1 N1 -116.97(19) . .
C2 C1 Fe1 C1 -118.18(10) . 4_565
C4 C1 Fe1 C1 119.41(17) . 4_565
C1 C1 Fe1 C2 37.85(7) 4_565 4_565
C2 C1 Fe1 C2 -80.33(16) . 4_565
C4 C1 Fe1 C2 157.3(2) . 4_565
C1 C1 Fe1 C2 118.18(10) 4_565 .
C4 C1 Fe1 C2 -122.4(2) . .
C1 C1 Fe1 C3 80.59(4) 4_565 .
C2 C1 Fe1 C3 -37.59(10) . .
C4 C1 Fe1 C3 -160.0(2) . .
C3 C2 Fe1 C8 -83.7(3) . 4_565
C1 C2 Fe1 C8 34.1(3) . 4_565
C5 C2 Fe1 C8 154.1(2) . 4_565
C3 C2 Fe1 C7 -83.7(3) . 4_565
C1 C2 Fe1 C7 34.1(3) . 4_565
C5 C2 Fe1 C7 154.1(2) . 4_565
C3 C2 Fe1 C7 160.83(14) . .
C1 C2 Fe1 C7 -81.38(13) . .
C5 C2 Fe1 C7 38.6(2) . .
C3 C2 Fe1 N1 65.32(14) . .
C1 C2 Fe1 N1 -176.88(10) . .
C5 C2 Fe1 N1 -56.9(2) . .
C3 C2 Fe1 C1 -79.83(14) . 4_565
C1 C2 Fe1 C1 37.96(12) . 4_565
C5 C2 Fe1 C1 158.0(2) . 4_565
C3 C2 Fe1 C1 -117.80(18) . .
C5 C2 Fe1 C1 120.0(3) . .
C3 C2 Fe1 C2 -36.33(14) . 4_565
C1 C2 Fe1 C2 81.46(12) . 4_565
C5 C2 Fe1 C2 -158.52(18) . 4_565
C1 C2 Fe1 C3 117.80(18) . .
C5 C2 Fe1 C3 -122.2(3) . .
C2 C3 Fe1 C8 26.6(2) 4_565 4_565
C2 C3 Fe1 C8 147.07(14) . 4_565
C6 C3 Fe1 C8 -93.15(13) . 4_565
C2 C3 Fe1 C7 26.6(2) 4_565 4_565
C2 C3 Fe1 C7 147.07(14) . 4_565
C6 C3 Fe1 C7 -93.15(13) . 4_565
C2 C3 Fe1 C7 -147.07(14) 4_565 .
C2 C3 Fe1 C7 -26.6(2) . .
C6 C3 Fe1 C7 93.15(13) . .
C2 C3 Fe1 N1 119.77(12) 4_565 .
C2 C3 Fe1 N1 -119.77(12) . .
C6 C3 Fe1 N1 0.0 . .
C2 C3 Fe1 C1 -38.29(12) 4_565 4_565
C2 C3 Fe1 C1 82.16(14) . 4_565
C6 C3 Fe1 C1 -158.07(6) . 4_565
C2 C3 Fe1 C1 -82.16(14) 4_565 .
C2 C3 Fe1 C1 38.29(12) . .
C6 C3 Fe1 C1 158.07(6) . .
C2 C3 Fe1 C2 120.5(2) . 4_565
C6 C3 Fe1 C2 -119.77(12) . 4_565
C2 C3 Fe1 C2 -120.5(2) 4_565 .
C6 C3 Fe1 C2 119.77(12) . .
C8 Fe1 C7 O1 -74.1(14) 4_565 .
C7 Fe1 C7 O1 -74.1(14) 4_565 .
N1 Fe1 C7 O1 -167.3(14) . .
C1 Fe1 C7 O1 17.8(14) 4_565 .
C1 Fe1 C7 O1 45.7(14) . .
C2 Fe1 C7 O1 42.2(15) 4_565 .
C2 Fe1 C7 O1 84.9(14) . .
C3 Fe1 C7 O1 101.3(14) . .
C8 Fe1 N1 C9 47.0(2) 4_565 4_565
C7 Fe1 N1 C9 47.0(2) 4_565 4_565
C7 Fe1 N1 C9 140.3(2) . 4_565
C1 Fe1 N1 C9 -47.9(3) 4_565 4_565
C1 Fe1 N1 C9 -124.81(18) . 4_565
C2 Fe1 N1 C9 -51.5(2) 4_565 4_565
C2 Fe1 N1 C9 -121.17(19) . 4_565
C3 Fe1 N1 C9 -86.34(19) . 4_565
C8 Fe1 N1 C9 -140.3(2) 4_565 .
C7 Fe1 N1 C9 -140.3(2) 4_565 .
C7 Fe1 N1 C9 -47.0(2) . .
C1 Fe1 N1 C9 124.81(18) 4_565 .
C1 Fe1 N1 C9 47.9(3) . .
C2 Fe1 N1 C9 121.17(19) 4_565 .
C2 Fe1 N1 C9 51.5(2) . .
C3 Fe1 N1 C9 86.34(19) . .
C9 N1 C9 C10 -0.7(4) 4_565 .
Fe1 N1 C9 C10 -173.77(19) . .
N1 C9 C10 C11 0.1(4) . .
C9 C10 C11 C10 0.7(5) . 4_565
